data_4119387
loop_
_publ_author_name
'Renaud Ruamps'
'R\'emi Maurice'
'Luke Batchelor'
'Martial Boggio-Pasqua'
'R\'egis Guillot'
'Anne Laure Barra'
'Junjie Liu'
'El-Eulmi Bendeif'
'S\'ebastien Pillet'
'Stephen Hill'
'Talal Mallah'
'Nathalie Guih\'ery'

_publ_contact_author_address
;Universit\'e Paris Sud 11, 
UMR CNRS 8182, 
Institut de Chimie Mol\'eculaire et des Mat\'eriaux d'Orsay, 
F-91405 Orsay, 
France.
;
_publ_contact_author_email talal.mallah@u-psud.fr
_publ_contact_author_name 'Talal Mallah'
_publ_section_title
;
 Giant Ising-Type Magnetic Anisotropy in Trigonal Bipyramidal Ni(II)
 Complexes: Experiment and Theory
;
_journal_name_full 'Journal of the American Chemical Society'
_journal_page_first 3017
_journal_page_last 3026
_journal_paper_doi 10.1021/ja308146e
_journal_volume 135
_journal_year 2013
_chemical_absolute_configuration ad
_chemical_formula_moiety 'C12 H30 Cl N4 Ni, Cl O4'
_chemical_formula_sum 'C12 H30 Cl2 N4 Ni O4'
_chemical_formula_weight 423.99
_space_group_IT_number 161
_symmetry_cell_setting trigonal
_symmetry_Int_Tables_number 161
_symmetry_space_group_name_Hall 'R 3 -2"c'
_symmetry_space_group_name_H-M 'R 3 c :H'
_atom_sites_solution_hydrogens geom
_atom_sites_solution_primary direct
_atom_sites_solution_secondary difmap
_audit_creation_method SHELXL-97
_cell_angle_alpha 90.
_cell_angle_beta 90.
_cell_angle_gamma 120.
_cell_formula_units_Z 6
_cell_length_a 9.874(5)
_cell_length_b 9.874(5)
_cell_length_c 32.962(5)
_cell_measurement_reflns_used 3609
_cell_measurement_temperature 100(1)
_cell_measurement_theta_max 36.87
_cell_measurement_theta_min 2.68
_cell_volume 2783(2)
_computing_structure_refinement 'SHELXL-97 (Sheldrick, 1997)'
_diffrn_ambient_temperature 100(1)
_diffrn_measured_fraction_theta_full 0.993
_diffrn_measured_fraction_theta_max 0.827
_diffrn_measurement_device_type 'CCD area detector'
_diffrn_measurement_method 'phi and omega scans'
_diffrn_radiation_monochromator graphite
_diffrn_radiation_probe x-ray
_diffrn_radiation_type MoK\a
_diffrn_radiation_wavelength 0.71069
_diffrn_reflns_av_R_equivalents 0.0335
_diffrn_reflns_av_sigmaI/netI 0.0510
_diffrn_reflns_limit_h_max 7
_diffrn_reflns_limit_h_min -16
_diffrn_reflns_limit_k_max 16
_diffrn_reflns_limit_k_min -13
_diffrn_reflns_limit_l_max 45
_diffrn_reflns_limit_l_min -42
_diffrn_reflns_number 8389
_diffrn_reflns_theta_full 25.00
_diffrn_reflns_theta_max 36.93
_diffrn_reflns_theta_min 2.68
_diffrn_source 'fine-focus sealed tube'
_diffrn_source_type 'kappa X8 APEX II Bruker ICMMO'
_exptl_absorpt_coefficient_mu 1.356
_exptl_absorpt_correction_T_max 0.938
_exptl_absorpt_correction_T_min 0.751
_exptl_absorpt_correction_type psi-scan
_exptl_absorpt_process_details SADABS
_exptl_crystal_colour yellow
_exptl_crystal_density_diffrn 1.518
_exptl_crystal_description plate
_exptl_crystal_F_000 1344
_exptl_crystal_size_max 0.270
_exptl_crystal_size_mid 0.180
_exptl_crystal_size_min 0.060
_refine_diff_density_max 0.445
_refine_diff_density_min -0.449
_refine_diff_density_rms 0.065
_refine_ls_abs_structure_details 'Flack H D (1983), Acta Cryst. A39, 876-881'
_refine_ls_abs_structure_Flack 0.014(10)
_refine_ls_extinction_method none
_refine_ls_goodness_of_fit_ref 1.023
_refine_ls_hydrogen_treatment constr
_refine_ls_matrix_type full
_refine_ls_number_parameters 72
_refine_ls_number_reflns 2212
_refine_ls_number_restraints 1
_refine_ls_restrained_S_all 1.023
_refine_ls_R_factor_all 0.0377
_refine_ls_R_factor_gt 0.0249
_refine_ls_shift/su_max 0.001
_refine_ls_shift/su_mean 0.000
_refine_ls_structure_factor_coef Fsqd
_refine_ls_weighting_details 'calc w=1/[\s^2^(Fo^2^)+(0.0000P)^2^+0.5446P] where P=(Fo^2^+2Fc^2^)/3'
_refine_ls_weighting_scheme calc
_refine_ls_wR_factor_gt 0.0561
_refine_ls_wR_factor_ref 0.0609
_reflns_number_gt 1781
_reflns_number_total 2212
_reflns_threshold_expression >2sigma(I)
_cod_data_source_file ja308146e_si_002.cif
_cod_data_source_block 1064GuillotICMMO
_cod_original_sg_symbol_H-M 'R 3 c'
_cod_database_code 4119387

loop_
_symmetry_equiv_pos_as_xyz
'x, y, z'
'-y, x-y, z'
'-x+y, -x, z'
'-x+y, y, z+1/2'
'x, x-y, z+1/2'
'-y, -x, z+1/2'
'x+2/3, y+1/3, z+1/3'
'-y+2/3, x-y+1/3, z+1/3'
'-x+y+2/3, -x+1/3, z+1/3'
'-x+y+2/3, y+1/3, z+5/6'
'x+2/3, x-y+1/3, z+5/6'
'-y+2/3, -x+1/3, z+5/6'
'x+1/3, y+2/3, z+2/3'
'-y+1/3, x-y+2/3, z+2/3'
'-x+y+1/3, -x+2/3, z+2/3'
'-x+y+1/3, y+2/3, z+7/6'
'x+1/3, x-y+2/3, z+7/6'
'-y+1/3, -x+2/3, z+7/6'

loop_
_atom_site_label
_atom_site_type_symbol
_atom_site_fract_x
_atom_site_fract_y
_atom_site_fract_z
_atom_site_U_iso_or_equiv
_atom_site_adp_type
_atom_site_occupancy
_atom_site_symmetry_multiplicity
_atom_site_calc_flag
_atom_site_refinement_flags
C1 C -0.03561(18) -0.15745(15) 0.28380(6) 0.0152(3) Uani 1 1 d .
H1A H 0.0581 -0.1657 0.2850 0.018 Uiso 1 1 calc R
H1B H -0.0715 -0.1732 0.2559 0.018 Uiso 1 1 calc R
C2 C -0.16149(15) -0.28144(17) 0.31074(6) 0.0161(3) Uani 1 1 d .
H2A H -0.2593 -0.2825 0.3066 0.019 Uiso 1 1 calc R
H2B H -0.1774 -0.3836 0.3035 0.019 Uiso 1 1 calc R
C3 C 0.00155(18) -0.29597(16) 0.36372(7) 0.0223(3) Uani 1 1 d .
H3A H -0.0430 -0.4062 0.3592 0.033 Uiso 1 1 calc R
H3B H 0.0313 -0.2728 0.3917 0.033 Uiso 1 1 calc R
H3C H 0.0921 -0.2395 0.3468 0.033 Uiso 1 1 calc R
C4 C -0.25314(17) -0.34194(16) 0.37956(6) 0.0231(3) Uani 1 1 d .
H4A H -0.3331 -0.3172 0.3731 0.035 Uiso 1 1 calc R
H4B H -0.2241 -0.3179 0.4075 0.035 Uiso 1 1 calc R
H4C H -0.2920 -0.4513 0.3749 0.035 Uiso 1 1 calc R
N1 N 0.0000 0.0000 0.29783(10) 0.0108(5) Uani 1 3 d S
N2 N -0.11522(12) -0.24896(14) 0.35369(5) 0.0149(3) Uani 1 1 d .
O1 O 0.29726(16) 0.78191(14) 0.29133(6) 0.0306(3) Uani 1 1 d .
O2 O 0.3333 0.6667 0.34984(10) 0.0336(6) Uani 1 3 d S
Cl1 Cl 0.0000 0.0000 0.42993(3) 0.01525(14) Uani 1 3 d S
Cl2 Cl 0.3333 0.6667 0.30612(3) 0.01551(16) Uani 1 3 d S
Ni Ni 0.0000 0.0000 0.360700(7) 0.00883(8) Uani 1 3 d S

loop_
_atom_site_aniso_label
_atom_site_aniso_U_11
_atom_site_aniso_U_22
_atom_site_aniso_U_33
_atom_site_aniso_U_23
_atom_site_aniso_U_13
_atom_site_aniso_U_12
C1 0.0180(6) 0.0160(6) 0.0110(9) -0.0038(5) -0.0016(6) 0.0080(5)
C2 0.0165(5) 0.0144(5) 0.0155(10) -0.0025(6) -0.0017(5) 0.0062(4)
C3 0.0212(6) 0.0187(6) 0.0266(10) 0.0043(7) -0.0035(6) 0.0096(5)
C4 0.0217(7) 0.0177(6) 0.0244(10) 0.0049(7) 0.0063(7) 0.0057(5)
N1 0.0124(6) 0.0124(6) 0.0078(16) 0.000 0.000 0.0062(3)
N2 0.0171(5) 0.0125(5) 0.0126(8) 0.0018(5) 0.0008(5) 0.0056(4)
O1 0.0381(6) 0.0263(5) 0.0369(8) 0.0081(6) 0.0084(6) 0.0232(5)
O2 0.0430(8) 0.0430(8) 0.0148(16) 0.000 0.000 0.0215(4)
Cl1 0.01806(17) 0.01806(17) 0.0096(4) 0.000 0.000 0.00903(8)
Cl2 0.01450(14) 0.01450(14) 0.0175(5) 0.000 0.000 0.00725(7)
Ni 0.00916(7) 0.00916(7) 0.0082(2) 0.000 0.000 0.00458(3)

loop_
_atom_type_symbol
_atom_type_description
_atom_type_scat_dispersion_real
_atom_type_scat_dispersion_imag
_atom_type_scat_source
C C 0.0031 0.0016 'International Tables Vol C Tables 4.2.6.8 and 6.1.1.4'
H H 0.0000 0.0000 'International Tables Vol C Tables 4.2.6.8 and 6.1.1.4'
N N 0.0061 0.0033 'International Tables Vol C Tables 4.2.6.8 and 6.1.1.4'
O O 0.0109 0.0061 'International Tables Vol C Tables 4.2.6.8 and 6.1.1.4'
Cl Cl 0.1480 0.1590 'International Tables Vol C Tables 4.2.6.8 and 6.1.1.4'
Ni Ni 0.3390 1.1120 'International Tables Vol C Tables 4.2.6.8 and 6.1.1.4'

loop_
_geom_angle_atom_site_label_1
_geom_angle_atom_site_label_2
_geom_angle_atom_site_label_3
_geom_angle
_geom_angle_site_symmetry_1
_geom_angle_site_symmetry_3
N1 C1 C2 109.35(15) . .
N1 C1 H1A 109.8 . .
C2 C1 H1A 109.8 . .
N1 C1 H1B 109.8 . .
C2 C1 H1B 109.8 . .
H1A C1 H1B 108.3 . .
N2 C2 C1 110.27(12) . .
N2 C2 H2A 109.6 . .
C1 C2 H2A 109.6 . .
N2 C2 H2B 109.6 . .
C1 C2 H2B 109.6 . .
H2A C2 H2B 108.1 . .
N2 C3 H3A 109.5 . .
N2 C3 H3B 109.5 . .
H3A C3 H3B 109.5 . .
N2 C3 H3C 109.5 . .
H3A C3 H3C 109.5 . .
H3B C3 H3C 109.5 . .
N2 C4 H4A 109.5 . .
N2 C4 H4B 109.5 . .
H4A C4 H4B 109.5 . .
N2 C4 H4C 109.5 . .
H4A C4 H4C 109.5 . .
H4B C4 H4C 109.5 . .
C1 N1 C1 110.77(14) 3 .
C1 N1 C1 110.77(14) 3 2
C1 N1 C1 110.77(14) . 2
C1 N1 Ni 108.14(15) 3 .
C1 N1 Ni 108.14(15) . .
C1 N1 Ni 108.14(15) 2 .
C2 N2 C4 109.33(12) . .
C2 N2 C3 110.61(13) . .
C4 N2 C3 107.30(13) . .
C2 N2 Ni 106.40(9) . .
C4 N2 Ni 116.56(10) . .
C3 N2 Ni 106.60(8) . .
O1 Cl2 O1 109.10(8) . 2_665
O1 Cl2 O1 109.10(8) . 3_565
O1 Cl2 O1 109.10(8) 2_665 3_565
O1 Cl2 O2 109.84(8) . .
O1 Cl2 O2 109.84(8) 2_665 .
O1 Cl2 O2 109.84(8) 3_565 .
N1 Ni N2 83.81(5) . .
N1 Ni N2 83.81(5) . 2
N2 Ni N2 118.852(17) . 2
N1 Ni N2 83.81(5) . 3
N2 Ni N2 118.852(17) . 3
N2 Ni N2 118.852(18) 2 3
N1 Ni Cl1 180.0 . .
N2 Ni Cl1 96.19(5) . .
N2 Ni Cl1 96.19(5) 2 .
N2 Ni Cl1 96.19(5) 3 .

loop_
_geom_bond_atom_site_label_1
_geom_bond_atom_site_label_2
_geom_bond_distance
_geom_bond_site_symmetry_2
C1 N1 1.4859(18) .
C1 C2 1.520(2) .
C1 H1A 0.9700 .
C1 H1B 0.9700 .
C2 N2 1.473(2) .
C2 H2A 0.9700 .
C2 H2B 0.9700 .
C3 N2 1.4797(19) .
C3 H3A 0.9600 .
C3 H3B 0.9600 .
C3 H3C 0.9600 .
C4 N2 1.475(2) .
C4 H4A 0.9600 .
C4 H4B 0.9600 .
C4 H4C 0.9600 .
N1 C1 1.4859(18) 3
N1 C1 1.4859(19) 2
N1 Ni 2.072(3) .
N2 Ni 2.1433(16) .
O1 Cl2 1.4370(14) .
O2 Cl2 1.441(4) .
Cl1 Ni 2.2821(10) .
Cl2 O1 1.4370(14) 2_665
Cl2 O1 1.4370(14) 3_565
Ni N2 2.1433(16) 2
Ni N2 2.1433(16) 3

loop_
_geom_torsion_atom_site_label_1
_geom_torsion_atom_site_label_2
_geom_torsion_atom_site_label_3
_geom_torsion_atom_site_label_4
_geom_torsion
_geom_torsion_site_symmetry_1
_geom_torsion_site_symmetry_4
N1 C1 C2 N2 -53.44(16) . .
C2 C1 N1 C1 -78.4(3) . 3
C2 C1 N1 C1 158.29(17) . 2
C2 C1 N1 Ni 39.96(12) . .
C1 C2 N2 C4 164.58(11) . .
C1 C2 N2 C3 -77.48(14) . .
C1 C2 N2 Ni 37.91(11) . .
C1 N1 Ni N2 104.91(7) 3 .
C1 N1 Ni N2 -15.09(7) . .
C1 N1 Ni N2 -135.09(7) 2 .
C1 N1 Ni N2 -135.09(7) 3 2
C1 N1 Ni N2 104.91(7) . 2
C1 N1 Ni N2 -15.09(7) 2 2
C1 N1 Ni N2 -15.09(7) 3 3
C1 N1 Ni N2 -135.09(7) . 3
C1 N1 Ni N2 104.91(7) 2 3
C2 N2 Ni N1 -12.59(7) . .
C4 N2 Ni N1 -134.79(11) . .
C3 N2 Ni N1 105.48(12) . .
C2 N2 Ni N2 -92.01(9) . 2
C4 N2 Ni N2 145.79(9) . 2
C3 N2 Ni N2 26.07(18) . 2
C2 N2 Ni N2 66.82(12) . 3
C4 N2 Ni N2 -55.37(17) . 3
C3 N2 Ni N2 -175.10(10) . 3
C2 N2 Ni Cl1 167.41(7) . .
C4 N2 Ni Cl1 45.21(11) . .
C3 N2 Ni Cl1 -74.52(12) . .
